data_2102535
loop_
_publ_author_name
'Prof. Clemente Dore Augusto'
'Prof. Marzotto Armando'

_publ_section_title
;
 30 Space-group corrections: two examples of false polymorphism and one
 of incorrect interpretation of the fine details of an IR spectrum
;
_journal_issue 3
_journal_name_full 'Acta Crystallographica Section B'
_journal_page_first 287
_journal_page_last 292
_journal_paper_doi 10.1107/S0108768104006391
_journal_volume 60
_journal_year 2004
_chemical_formula_moiety 'C46 H34, 2(C H Cl3)'
_chemical_formula_sum 'C48 H36 Cl6'
_chemical_formula_weight 825.47
_chemical_name_systematic
;
bis(1,4-Dimethyl-9-triptycyl)ethyne chloroform solvate
;
_space_group_IT_number 14
_symmetry_cell_setting monoclinic
_symmetry_space_group_name_Hall '-P 2yn'
_symmetry_space_group_name_H-M 'P 1 21/n 1'
_atom_sites_solution_hydrogens ' ?               '
_atom_sites_solution_primary ' ?               '
_atom_sites_solution_secondary ' ?               '
_cell_angle_alpha 90
_cell_angle_beta 114.773(9)
_cell_angle_gamma 90
_cell_formula_units_Z 2
_cell_length_a 15.592(2)
_cell_length_b 8.642(2)
_cell_length_c 16.677(2)
_cell_measurement_temperature 0
_cell_volume 2040.4(6)
_computing_publication_material 'PLATON (Spek, 1990)'
_diffrn_radiation_type MoK\\a
_diffrn_radiation_wavelength 0.71070
_diffrn_reflns_reduction_process
;
 ?
;
_exptl_absorpt_coefficient_mu 0.453
_exptl_absorpt_correction_type ' ?               '
_exptl_crystal_colour ' ?               '
_exptl_crystal_density_diffrn 1.285
_exptl_crystal_density_method 'nt Measured'
_exptl_crystal_description ' ?               '
_exptl_crystal_F_000 780
_refine_ls_abs_structure_Flack nne
_refine_ls_extinction_method ' ?               '
_refine_ls_hydrogen_treatment 'see text         '
_refine_ls_number_restraints 0
_refine_ls_weighting_scheme ?
_cod_data_source_file bs0022.cif
_cod_data_source_block 28
_cod_depositor_comments
;
The following automatic conversions were performed:

'_symmetry_cell_setting' tag value 'Monclinic' was replaced with
'monoclinic' value.

Automatic conversion script
Id: cif_fix_values 1646 2011-03-28 12:23:43Z adriana 
;
_cod_original_sg_symbol_H-M 'P 21/n'
_cod_database_code 2102535

loop_
_symmetry_equiv_pos_as_xyz
x,y,z
1/2-x,1/2+y,1/2-z
-x,-y,-z
1/2+x,1/2-y,1/2+z

loop_
_atom_site_label
_atom_site_fract_x
_atom_site_fract_y
_atom_site_fract_z
_atom_site_U_iso_or_equiv
_atom_site_thermal_displace_type
_atom_site_occupancy
_atom_site_type_symbol
C1 0.0058 1.142 0.20020 0.02 Uiso 1 C
C3 0.00925 1.19650 0.2804 0.02 Uiso 1 C
C5 0.0084 1.1005 0.3457 0.02 Uiso 1 C
C7 0.0039 0.9415 0.33505 0.02 Uiso 1 C
C8 0.0018 0.8845 0.2561 0.02 Uiso 1 C
C11 0.15890 0.583 0.25655 0.02 Uiso 1 C
C13 0.23125 0.5735 0.2293 0.02 Uiso 1 C
C15 0.2303 0.6635 0.161 0.02 Uiso 1 C
C17 0.157 0.767 0.11865 0.02 Uiso 1 C
C18 0.085 0.77750 0.14615 0.02 Uiso 1 C
C21 -0.00055 0.889 0.1086 0.02 Uiso 1 C
C22 0.00165 0.9825 0.18915 0.02 Uiso 1 C
C25 -0.00005 0.7125 0.2345 0.02 Uiso 1 C
C26 0.08555 0.68550 0.21425 0.02 Uiso 1 C
C29 -0.08670 0.6875 0.1487 0.02 Uiso 1 C
C31 -0.08775 0.782 0.08055 0.02 Uiso 1 C
C33 -0.16145 0.773 -0.00230 0.02 Uiso 1 C
C35 -0.23420 0.6675 -0.01735 0.02 Uiso 1 C
C37 -0.23295 0.575 0.05025 0.02 Uiso 1 C
C39 -0.15900 0.5845 0.1341 0.02 Uiso 1 C
C41 0.00480 1.2595 0.1336 0.02 Uiso 1 C
C43 0.0013 0.8375 0.4064 0.02 Uiso 1 C
C45 -0.00060 0.975 0.03295 0.02 Uiso 1 C
Cl1 0.2107 0.3817 0.5223 0.02 Uiso 0.5 Cl
Cl2 0.16785 0.40005 0.49865 0.02 Uiso 0.5 Cl
Cl4 0.11555 0.5714 0.59945 0.02 Uiso 0.5 Cl
Cl5 0.1215 0.59745 0.61725 0.02 Uiso 0.5 Cl
Cl7 0.25745 0.3362 0.68585 0.02 Uiso 0.5 Cl
Cl8 0.2665 0.38545 0.68825 0.02 Uiso 0.5 Cl
C47 0.2133 0.48575 0.59875 0.02 Uiso 0.5 C
C48 0.221 0.49565 0.60495 0.02 Uiso 0.5 C

loop_
_atom_type_symbol
_atom_type_description
_atom_type_scat_dispersion_real
_atom_type_scat_dispersion_imag
_atom_type_scat_source
Cl Cl 0.1484 0.1585 'International Tables Vol C Tables 4.2.6.8 and 6.1.1.4'
C C 0.0033 0.0016 'International Tables Vol C Tables 4.2.6.8 and 6.1.1.4'

loop_
_geom_angle_atom_site_label_1
_geom_angle_atom_site_label_2
_geom_angle_atom_site_label_3
_geom_angle_site_symmetry_3
_geom_angle
_geom_angle_publ_flag
C47 Cl1 C48 . 3.96 y
Cl2 Cl1 C48 . 94.5 y
Cl2 Cl1 C47 . 91.38 y
Cl1 Cl2 C48 . 64.96 y
Cl1 Cl2 C47 . 66.43 y
C47 Cl2 C48 . 2.66 y
Cl5 Cl4 C48 . 106.68 y
Cl5 Cl4 C47 . 111.33 y
C47 Cl4 C48 . 4.79 y
Cl4 Cl5 C48 . 62.9 y
C47 Cl5 C48 . 4.55 y
Cl4 Cl5 C47 . 58.48 y
C47 Cl7 C48 . 4.6 y
Cl8 Cl7 C47 . 53.23 y
Cl8 Cl7 C48 . 48.68 y
C47 Cl8 C48 . 5.15 y
Cl7 Cl8 C48 . 119.15 y
Cl7 Cl8 C47 . 114.07 y
C22 C1 C41 . 126.03 n
C3 C1 C41 . 117.69 n
C3 C1 C22 . 116.26 n
C1 C3 C5 . 123.09 n
C3 C5 C7 . 120.99 n
C5 C7 C8 . 116.89 n
C5 C7 C43 . 120.55 n
C8 C7 C43 . 122.56 n
C7 C8 C25 . 123.9 n
C7 C8 C22 . 122.08 n
C22 C8 C25 . 114.02 n
C13 C11 C26 . 118.94 n
C11 C13 C15 . 120.76 n
C13 C15 C17 . 120.45 n
C15 C17 C18 . 118.9 n
C17 C18 C26 . 120.54 n
C21 C18 C26 . 113.42 n
C17 C18 C21 . 126.03 n
C18 C21 C45 . 110.71 n
C18 C21 C22 . 105.68 n
C18 C21 C31 . 104.44 n
C31 C21 C45 . 111.11 n
C22 C21 C31 . 105.69 n
C22 C21 C45 . 118.19 n
C1 C22 C8 . 120.67 n
C1 C22 C21 . 127.82 n
C8 C22 C21 . 111.49 n
C8 C25 C26 . 105.62 n
C26 C25 C29 . 106.59 n
C8 C25 C29 . 106.42 n
C18 C26 C25 . 112.88 n
C11 C26 C18 . 120.4 n
C11 C26 C25 . 126.73 n
C25 C29 C31 . 112.79 n
C25 C29 C39 . 126.82 n
C31 C29 C39 . 120.4 n
C21 C31 C29 . 113.29 n
C21 C31 C33 . 126.47 n
C29 C31 C33 . 120.24 n
C31 C33 C35 . 119.38 n
C33 C35 C37 . 120.11 n
C35 C37 C39 . 120.67 n
C29 C39 C37 . 119.21 n
C21 C45 C45 3_575 170.78 n
Cl1 C47 Cl2 . 22.19 y
Cl1 C47 Cl4 . 123.04 y
Cl1 C47 Cl5 . 133.13 y
Cl1 C47 Cl7 . 96.53 y
Cl1 C47 Cl8 . 105.94 y
Cl1 C47 C48 . 130.06 y
Cl2 C47 Cl4 . 101.07 y
Cl2 C47 Cl5 . 111.06 y
Cl2 C47 Cl7 . 109.54 y
Cl2 C47 Cl8 . 121.12 y
Cl2 C47 C48 . 145.52 y
Cl4 C47 Cl5 . 10.19 y
Cl4 C47 Cl7 . 109.82 y
Cl4 C47 Cl8 . 109.93 y
Cl4 C47 C48 . 102.14 y
Cl5 C47 Cl7 . 106.99 y
Cl5 C47 Cl8 . 104.93 y
Cl5 C47 C48 . 92.26 y
Cl7 C47 Cl8 . 12.7 y
Cl7 C47 C48 . 85.95 y
Cl8 C47 C48 . 73.4 y
Cl1 C48 Cl2 . 20.54 y
Cl1 C48 Cl4 . 115.05 y
Cl1 C48 Cl5 . 125.42 y
Cl1 C48 Cl7 . 93.3 y
Cl1 C48 Cl8 . 103.01 y
Cl1 C48 C47 . 45.98 y
Cl2 C48 Cl4 . 94.91 y
Cl2 C48 Cl5 . 105.18 y
Cl2 C48 Cl7 . 104.45 y
Cl2 C48 Cl8 . 115.9 y
Cl2 C48 C47 . 31.82 y
Cl4 C48 Cl5 . 10.42 y
Cl4 C48 Cl7 . 108.37 y
Cl4 C48 Cl8 . 109.81 y
Cl4 C48 C47 . 73.07 y
Cl5 C48 Cl7 . 106.69 y
Cl5 C48 Cl8 . 105.9 y
Cl5 C48 C47 . 83.19 y
Cl7 C48 Cl8 . 12.16 y
Cl7 C48 C47 . 89.44 y
Cl8 C48 C47 . 101.45 y

loop_
_geom_bond_atom_site_label_1
_geom_bond_atom_site_label_2
_geom_bond_site_symmetry_2
_geom_bond_distance
_geom_bond_publ_flag
Cl1 C48 . 1.6462 y
Cl1 C47 . 1.5467 y
Cl1 Cl2 . 0.6374 y
Cl2 C47 . 1.687 y
Cl2 C48 . 1.8113 y
Cl4 Cl5 . 0.3526 y
Cl4 C47 . 1.6988 y
Cl4 C48 . 1.7361 y
Cl5 C47 . 1.8563 y
Cl5 C48 . 1.868 y
Cl7 C48 . 1.8438 y
Cl7 Cl8 . 0.4449 y
Cl7 C47 . 1.8483 y
Cl8 C47 . 1.6216 y
Cl8 C48 . 1.5856 y
C1 C41 . 1.5002 n
C1 C3 . 1.3976 n
C1 C22 . 1.3886 n
C3 C5 . 1.3735 n
C5 C7 . 1.3835 n
C7 C43 . 1.5052 n
C7 C8 . 1.3933 n
C8 C22 . 1.4006 n
C8 C25 . 1.5269 n
C11 C26 . 1.3835 n
C11 C13 . 1.384 n
C13 C15 . 1.3742 n
C15 C17 . 1.3887 n
C17 C18 . 1.3821 n
C18 C21 . 1.5492 n
C18 C26 . 1.3834 n
C21 C22 . 1.5556 n
C21 C31 . 1.5458 n
C21 C45 . 1.464 n
C25 C26 . 1.5256 n
C25 C29 . 1.5164 n
C29 C31 . 1.394 n
C29 C39 . 1.3756 n
C31 C33 . 1.3802 n
C33 C35 . 1.3937 n
C35 C37 . 1.3755 n
C37 C39 . 1.393 n
C45 C45 3_575 1.1883 n
C47 C48 . 0.1484 n

loop_
_geom_contact_atom_site_label_1
_geom_contact_atom_site_label_2
_geom_contact_distance
_geom_contact_site_symmetry_2
_geom_contact_publ_flag
Cl5 C3 3.6272 3_576 n
Cl5 C5 3.5138 3_576 n
Cl7 C3 3.5766 4_565 n
Cl8 C3 3.5092 4_565 n
Cl8 C5 3.5827 4_565 n
C3 Cl5 3.6272 3_576 n
C3 Cl7 3.5766 4_464 n
C3 Cl8 3.5092 4_464 n
C5 Cl8 3.5827 4_464 n
C5 Cl5 3.5138 3_576 n
C13 C17 3.5748 2_545 n
C17 C45 3.4847 3_575 n
C17 C13 3.5748 2_555 n
C33 C45 3.5314 3_575 n
C41 C45 2.9582 . n
C41 C45 3.4167 3_575 n
C45 C33 3.5314 3_575 n
C45 C41 3.4167 3_575 n
C45 C41 2.9582 . n
C45 C17 3.4847 3_575 n

loop_
_geom_torsion_atom_site_label_1
_geom_torsion_atom_site_label_2
_geom_torsion_atom_site_label_3
_geom_torsion_atom_site_label_4
_geom_torsion
_geom_torsion_publ_flag
Cl2 Cl1 C47 Cl5 6.93 n
C48 Cl1 C47 Cl5 149.12 n
Cl2 Cl1 C47 Cl7 127.61 n
C48 Cl1 C47 Cl7 -90.20 n
Cl2 Cl1 C47 Cl8 136.32 n
C48 Cl1 C47 Cl8 -81.49 n
C47 Cl1 Cl2 C48 2.43 n
C48 Cl1 Cl2 C47 -2.43 n
Cl2 Cl1 C48 Cl4 11.91 n
C47 Cl1 C48 Cl4 -26.03 n
Cl2 Cl1 C48 Cl5 10.76 n
C47 Cl1 C48 Cl5 -27.18 n
C48 Cl1 C47 Cl2 142.19 n
Cl2 Cl1 C47 Cl4 8.82 n
C48 Cl1 C47 Cl4 151.01 n
Cl2 Cl1 C48 Cl8 131.38 n
C47 Cl1 C48 Cl8 93.44 n
Cl2 Cl1 C48 C47 37.94 n
Cl2 Cl1 C47 C48 -142.19 n
C47 Cl1 C48 Cl7 86.03 n
C47 Cl1 C48 Cl2 -37.94 n
Cl2 Cl1 C48 Cl7 123.96 n
C47 Cl2 C48 Cl1 123.02 n
C47 Cl2 C48 Cl4 -46.16 n
C48 Cl2 C47 Cl4 131.55 n
Cl1 Cl2 C48 Cl4 -169.18 n
C48 Cl2 C47 Cl5 129.44 n
Cl1 Cl2 C47 Cl7 -56.62 n
Cl1 Cl2 C47 Cl5 -174.58 n
C48 Cl2 C47 Cl1 -55.98 n
Cl1 Cl2 C47 C48 55.98 n
Cl1 Cl2 C47 Cl4 -172.47 n
C47 Cl2 C48 Cl7 64.25 n
Cl1 Cl2 C48 Cl8 -54.36 n
C47 Cl2 C48 Cl8 68.66 n
Cl1 Cl2 C48 C47 -123.02 n
Cl1 Cl2 C48 Cl5 -170.93 n
C47 Cl2 C48 Cl5 -47.91 n
C48 Cl2 C47 Cl8 -106.85 n
Cl1 Cl2 C48 Cl7 -58.77 n
C48 Cl2 C47 Cl7 -112.60 n
Cl1 Cl2 C47 Cl8 -50.87 n
C48 Cl4 C47 Cl5 14.48 n
C47 Cl4 C48 Cl8 -96.37 n
Cl5 Cl4 C48 C47 165.93 n
C47 Cl4 C48 Cl7 -83.58 n
Cl5 Cl4 C48 Cl8 69.56 n
Cl5 Cl4 C47 Cl1 -172.18 n
C48 Cl4 C47 Cl1 -157.70 n
Cl5 Cl4 C47 Cl2 -168.80 n
C48 Cl4 C47 Cl2 -154.32 n
Cl5 Cl4 C48 Cl1 -174.81 n
Cl5 Cl4 C47 Cl7 75.57 n
Cl5 Cl4 C48 Cl7 82.35 n
C47 Cl4 Cl5 C48 1.25 n
C48 Cl4 Cl5 C47 -1.25 n
C48 Cl4 C47 Cl8 76.54 n
Cl5 Cl4 C47 C48 -14.48 n
C47 Cl4 C48 Cl2 23.43 n
C47 Cl4 C48 Cl1 19.26 n
Cl5 Cl4 C48 Cl2 -170.64 n
Cl5 Cl4 C47 Cl8 62.06 n
C47 Cl4 C48 Cl5 -165.93 n
C48 Cl4 C47 Cl7 90.04 n
Cl4 Cl5 C48 Cl1 5.77 n
C48 Cl5 C47 Cl7 86.46 n
Cl4 Cl5 C47 Cl8 -120.73 n
C48 Cl5 C47 Cl8 73.42 n
Cl4 Cl5 C47 C48 165.84 n
Cl4 Cl5 C48 Cl8 -113.56 n
Cl4 Cl5 C48 C47 -13.55 n
Cl4 Cl5 C47 Cl7 -107.70 n
Cl4 Cl5 C48 Cl7 -100.91 n
C47 Cl5 C48 Cl7 -87.36 n
Cl4 Cl5 C47 Cl1 8.99 n
C48 Cl5 C47 Cl1 -156.85 n
C48 Cl5 C47 Cl4 -165.84 n
C47 Cl5 C48 Cl8 -100.01 n
C48 Cl5 C47 Cl2 -154.05 n
C47 Cl5 C48 Cl4 13.55 n
Cl4 Cl5 C48 Cl2 9.66 n
C47 Cl5 C48 Cl2 23.21 n
Cl4 Cl5 C47 Cl2 11.79 n
C47 Cl5 C48 Cl1 19.32 n
Cl8 Cl7 C48 Cl4 -98.86 n
C47 Cl7 C48 Cl4 71.94 n
C47 Cl7 C48 Cl2 -28.36 n
Cl8 Cl7 C48 Cl1 143.36 n
C47 Cl7 C48 Cl1 -45.84 n
Cl8 Cl7 C48 Cl2 160.85 n
Cl8 Cl7 C47 Cl5 -82.50 n
C48 Cl7 C47 Cl5 -91.13 n
Cl8 Cl7 C48 Cl5 -88.08 n
Cl8 Cl7 C47 C48 8.63 n
C47 Cl7 C48 Cl5 82.72 n
C47 Cl7 C48 Cl8 170.8 n
Cl8 Cl7 C48 C47 -170.80 n
C48 Cl7 C47 Cl4 -101.45 n
C47 Cl7 Cl8 C48 -0.92 n
C48 Cl7 Cl8 C47 0.92 n
Cl8 Cl7 C47 Cl1 138.52 n
C48 Cl7 C47 Cl2 148.4 n
C48 Cl7 C47 Cl1 129.89 n
Cl8 Cl7 C47 Cl2 157.03 n
C48 Cl7 C47 Cl8 -8.63 n
Cl8 Cl7 C47 Cl4 -92.83 n
C48 Cl8 C47 Cl7 171.02 n
C48 Cl8 C47 Cl2 145.57 n
Cl7 Cl8 C47 Cl2 -25.45 n
Cl7 Cl8 C47 Cl4 91.78 n
C48 Cl8 C47 Cl4 -97.20 n
Cl7 Cl8 C47 Cl5 101.09 n
C48 Cl8 C47 Cl5 -87.89 n
Cl7 Cl8 C48 C47 9.39 n
C47 Cl8 C48 Cl1 -47.09 n
Cl7 Cl8 C48 Cl2 -20.68 n
C47 Cl8 C48 Cl4 75.95 n
Cl7 Cl8 C48 Cl5 95.48 n
C47 Cl8 C48 Cl5 86.09 n
C47 Cl8 C48 Cl7 -9.39 n
Cl7 Cl8 C48 Cl1 -37.69 n
Cl7 Cl8 C48 Cl4 85.34 n
Cl7 Cl8 C47 Cl1 -43.19 n
C47 Cl8 C48 Cl2 -30.07 n
Cl7 Cl8 C47 C48 -171.02 n
C48 Cl8 C47 Cl1 127.83 n
C41 C1 C22 C8 -179.11 n
C3 C1 C22 C21 -178.53 n
C41 C1 C3 C5 178.53 n
C3 C1 C22 C8 -0.50 n
C22 C1 C3 C5 -0.19 n
C41 C1 C22 C21 2.86 n
C1 C3 C5 C7 -0.06 n
C3 C5 C7 C43 -178.93 n
C3 C5 C7 C8 0.97 n
C43 C7 C8 C25 -2.08 n
C43 C7 C8 C22 178.22 n
C5 C7 C8 C22 -1.68 n
C5 C7 C8 C25 178.02 n
C22 C8 C25 C29 -56.44 n
C7 C8 C22 C1 1.48 n
C25 C8 C22 C1 -178.24 n
C25 C8 C22 C21 0.08 n
C7 C8 C22 C21 179.81 n
C22 C8 C25 C26 56.6 n
C7 C8 C25 C29 123.84 n
C7 C8 C25 C26 -123.12 n
C13 C11 C26 C25 179.95 n
C13 C11 C26 C18 -0.36 n
C26 C11 C13 C15 -0.39 n
C11 C13 C15 C17 0.68 n
C13 C15 C17 C18 -0.22 n
C15 C17 C18 C26 -0.53 n
C15 C17 C18 C21 178.21 n
C21 C18 C26 C25 1.67 n
C17 C18 C21 C22 -123.93 n
C17 C18 C21 C45 5.17 n
C26 C18 C21 C22 54.89 n
C17 C18 C21 C31 124.83 n
C21 C18 C26 C11 -178.06 n
C17 C18 C26 C11 0.82 n
C17 C18 C26 C25 -179.45 n
C26 C18 C21 C31 -56.35 n
C26 C18 C21 C45 -176.02 n
C18 C21 C31 C29 55.29 n
C45 C21 C22 C1 -1.60 n
C45 C21 C22 C8 -179.77 n
C31 C21 C22 C1 -126.69 n
C31 C21 C22 C8 55.14 n
C45 C21 C31 C33 -4.66 n
C22 C21 C31 C29 -55.95 n
C22 C21 C31 C33 124.71 n
C18 C21 C31 C33 -124.05 n
C18 C21 C22 C8 -55.23 n
C45 C21 C31 C29 174.68 n
C18 C21 C22 C1 122.95 n
C29 C25 C26 C11 -124.81 n
C8 C25 C26 C18 -57.44 n
C26 C25 C29 C39 123.08 n
C8 C25 C26 C11 122.27 n
C29 C25 C26 C18 55.48 n
C8 C25 C29 C39 -124.54 n
C26 C25 C29 C31 -56.40 n
C8 C25 C29 C31 55.98 n
C25 C29 C31 C33 179.51 n
C25 C29 C31 C21 0.12 n
C39 C29 C31 C33 0 n
C39 C29 C31 C21 -179.40 n
C31 C29 C39 C37 0.44 n
C25 C29 C39 C37 -179.01 n
C21 C31 C33 C35 178.63 n
C29 C31 C33 C35 -0.66 n
C31 C33 C35 C37 0.92 n
C33 C35 C37 C39 -0.50 n
C35 C37 C39 C29 -0.18 n
Cl8 C47 C48 Cl7 1.97 n
Cl8 C47 C48 Cl4 -107.45 n
Cl8 C47 C48 Cl5 -104.91 n
Cl1 C47 C48 Cl2 24.14 n
Cl1 C47 C48 Cl4 155.45 n
Cl1 C47 C48 Cl5 157.98 n
Cl1 C47 C48 Cl7 -95.14 n
Cl1 C47 C48 Cl8 -97.11 n
Cl2 C47 C48 Cl1 -24.14 n
Cl2 C47 C48 Cl4 131.3 n
Cl2 C47 C48 Cl5 133.84 n
Cl2 C47 C48 Cl7 -119.28 n
Cl2 C47 C48 Cl8 -121.25 n
Cl4 C47 C48 Cl1 -155.45 n
Cl4 C47 C48 Cl2 -131.30 n
Cl4 C47 C48 Cl5 2.54 n
Cl4 C47 C48 Cl7 109.42 n
Cl4 C47 C48 Cl8 107.45 n
Cl5 C47 C48 Cl1 -157.98 n
Cl5 C47 C48 Cl2 -133.84 n
Cl5 C47 C48 Cl4 -2.54 n
Cl5 C47 C48 Cl7 106.88 n
Cl5 C47 C48 Cl8 104.91 n
Cl7 C47 C48 Cl1 95.14 n
Cl7 C47 C48 Cl2 119.28 n
Cl7 C47 C48 Cl4 -109.42 n
Cl7 C47 C48 Cl5 -106.88 n
Cl7 C47 C48 Cl8 -1.97 n
Cl8 C47 C48 Cl1 97.11 n
Cl8 C47 C48 Cl2 121.25 n
